data_1570417
loop_
_publ_author_name
'Cheng, Qiuhong'
'Hao, Aiyou'
'Xing, Pengyao'

_publ_section_title
;
 Selective chiral dimerization and folding driven by arene-perfluoroarene
 force.
;
_journal_issue 2
_journal_name_full 'Chemical science'
_journal_page_first 618
_journal_page_last 628
_journal_paper_doi 10.1039/d3sc05212e
_journal_volume 15
_journal_year 2024
_chemical_formula_moiety 'C H Cl3, 2(C36 H28 F7 N3 O2)'
_chemical_formula_sum 'C73 H57 Cl3 F14 N6 O4'
_chemical_formula_weight 1454.59
_space_group_crystal_system monoclinic
_space_group_IT_number 13
_space_group_name_Hall '-P 2yc'
_space_group_name_H-M_alt 'P 1 2/c 1'
_atom_sites_solution_hydrogens geom
_atom_sites_solution_primary dual
_audit_creation_date 2022-09-23
_audit_creation_method
;
Olex2 1.3
(compiled 2020.02.04 svn.rd84adfe8 for OlexSys, GUI svn.r6032)
;
_audit_update_record
;
2023-03-03 deposited with the CCDC.	2023-11-28 downloaded from the CCDC.
;
_cell_angle_alpha 90
_cell_angle_beta 90.301(2)
_cell_angle_gamma 90
_cell_formula_units_Z 4
_cell_length_a 22.8294(3)
_cell_length_b 9.44580(10)
_cell_length_c 31.1842(5)
_cell_measurement_reflns_used 14555
_cell_measurement_temperature 173.00(10)
_cell_measurement_theta_max 74.4910
_cell_measurement_theta_min 2.8270
_cell_volume 6724.53(16)
_computing_cell_refinement 'CrysAlisPro 1.171.42.49 (Rigaku OD, 2022)'
_computing_data_collection 'CrysAlisPro 1.171.42.49 (Rigaku OD, 2022)'
_computing_data_reduction 'CrysAlisPro 1.171.42.49 (Rigaku OD, 2022)'
_computing_molecular_graphics 'Olex2 1.3 (Dolomanov et al., 2009)'
_computing_publication_material 'Olex2 1.3 (Dolomanov et al., 2009)'
_computing_structure_refinement 'SHELXL 2018/3 (Sheldrick, 2015)'
_computing_structure_solution 'SHELXT  (Sheldrick, 2015)'
_diffrn_ambient_environment N~2~
_diffrn_ambient_temperature 173.00(10)
_diffrn_detector 'Hybrid Pixel Array Detector'
_diffrn_detector_area_resol_mean 10.0000
_diffrn_detector_type HyPix
_diffrn_measured_fraction_theta_full 0.984
_diffrn_measured_fraction_theta_max 0.927
_diffrn_measurement_details
;
List of Runs (angles in degrees, time in seconds):

  # Type    Start    End  Width  t~exp~   \w     \q     \k     \f   Frames
#--------------------------------------------------------------------------
  1  \w     37.00 107.00   1.00    0.76    --   48.42  20.00-146.00   70
  2  \w     90.00 121.00   1.00    0.76    --   48.42 155.00  84.00   31
  3  \w   -155.00 -78.00   1.00    6.90    --  -91.75-120.00-156.00   77
  4  \w   -163.00 -84.00   1.00    6.90    --  -91.75 -20.00  46.00   79
  5  \w    120.00 170.00   1.00    6.90    --  106.65 107.00  26.00   50
  6  \w    -24.00  22.00   1.00    0.76    --  -48.42  19.00 -60.00   46
  7  \w    -66.00 -22.00   1.00    6.90    --  -91.75  57.00 150.00   44
  8  \w    -60.00 -19.00   1.00    6.90    --  -91.75  57.00 120.00   41
  9  \w    -66.00 -22.00   1.00    6.90    --  -91.75  57.00-150.00   44
 10  \w     39.00  66.00   1.00    6.90    --  106.65 -57.00-150.00   27
 11  \w     39.00 100.00   1.00    6.90    --  106.65 -99.00 -60.00   61
 12  \w     34.00 111.00   1.00    6.90    --  106.65-125.00-120.00   77
 13  \w     72.00 106.00   1.00    6.90    --  106.65 -99.00-120.00   34
 14  \w     34.00  67.00   1.00    6.90    --  106.65 -99.00-120.00   33
 15  \w    -80.00 -54.00   1.00    6.90    --  -91.75-155.00  46.00   26
 16  \w    -22.00  27.00   1.00    1.00    --  -48.42  19.00-120.00   49
 17  \w    -21.00  21.00   1.00    1.00    --   48.42 -19.00-120.00   42
 18  \w     75.00 100.00   1.00    1.00    --   48.42 155.00  84.00   25
 19  \w    -47.00 -19.00   1.00    6.90    --  -91.75 125.00 -90.00   28
 20  \w   -111.00 -85.00   1.00    6.90    --  -91.75 -57.00 120.00   26
 21  \w   -160.00-135.00   1.00    6.90    --  -91.75 -57.00 120.00   25
 22  \w     34.00  59.00   1.00    6.90    --  106.65 -57.00  90.00   25
 23  \w     80.00 105.00   1.00    6.90    --  106.65 -77.00-150.00   25
 24  \w     37.00  63.00   1.00    6.90    --  106.65 -77.00-150.00   26
 25  \w     40.00  66.00   1.00    6.90    --  106.65 -57.00 -90.00   26
;
_diffrn_measurement_device 'four-circle diffractometer'
_diffrn_measurement_device_type 'XtaLAB Synergy, Dualflex, HyPix'
_diffrn_measurement_method '\w scans'
_diffrn_orient_matrix_type 'CrysAlisPro convention (1999,Acta A55,543-557)'
_diffrn_orient_matrix_UB_11 -0.0276888000
_diffrn_orient_matrix_UB_12 -0.0282086000
_diffrn_orient_matrix_UB_13 0.0441357000
_diffrn_orient_matrix_UB_21 -0.0609795000
_diffrn_orient_matrix_UB_22 0.0342261000
_diffrn_orient_matrix_UB_23 -0.0186551000
_diffrn_orient_matrix_UB_31 -0.0083218000
_diffrn_orient_matrix_UB_32 -0.1569758000
_diffrn_orient_matrix_UB_33 -0.0119827000
_diffrn_radiation_monochromator mirror
_diffrn_radiation_probe x-ray
_diffrn_radiation_type 'Cu K\a'
_diffrn_radiation_wavelength 1.54184
_diffrn_reflns_av_R_equivalents 0.0498
_diffrn_reflns_av_unetI/netI 0.0433
_diffrn_reflns_Laue_measured_fraction_full 0.984
_diffrn_reflns_Laue_measured_fraction_max 0.927
_diffrn_reflns_limit_h_max 28
_diffrn_reflns_limit_h_min -25
_diffrn_reflns_limit_k_max 8
_diffrn_reflns_limit_k_min -11
_diffrn_reflns_limit_l_max 38
_diffrn_reflns_limit_l_min -37
_diffrn_reflns_number 47775
_diffrn_reflns_point_group_measured_fraction_full 0.984
_diffrn_reflns_point_group_measured_fraction_max 0.927
_diffrn_reflns_theta_full 67.684
_diffrn_reflns_theta_max 76.560
_diffrn_reflns_theta_min 2.834
_diffrn_source 'micro-focus sealed X-ray tube'
_diffrn_source_type 'PhotonJet (Cu) X-ray Source'
_exptl_absorpt_coefficient_mu 2.055
_exptl_absorpt_correction_T_max 1.00000
_exptl_absorpt_correction_T_min 0.71019
_exptl_absorpt_correction_type multi-scan
_exptl_absorpt_process_details
;
CrysAlisPro 1.171.42.49 (Rigaku Oxford Diffraction, 2022)
Empirical absorption correction using spherical harmonics,
implemented in SCALE3 ABSPACK scaling algorithm.
;
_exptl_crystal_colour 'clear light colourless'
_exptl_crystal_colour_lustre clear
_exptl_crystal_colour_modifier light
_exptl_crystal_colour_primary colourless
_exptl_crystal_density_diffrn 1.437
_exptl_crystal_description needle
_exptl_crystal_F_000 2984
_exptl_crystal_size_max 0.03
_exptl_crystal_size_mid 0.02
_exptl_crystal_size_min 0.01
_refine_diff_density_max 2.672
_refine_diff_density_min -1.045
_refine_diff_density_rms 0.122
_refine_ls_extinction_method none
_refine_ls_goodness_of_fit_ref 1.708
_refine_ls_hydrogen_treatment constr
_refine_ls_matrix_type full
_refine_ls_number_parameters 903
_refine_ls_number_reflns 13104
_refine_ls_number_restraints 0
_refine_ls_restrained_S_all 1.708
_refine_ls_R_factor_all 0.1445
_refine_ls_R_factor_gt 0.1282
_refine_ls_shift/su_max 0.000
_refine_ls_shift/su_mean 0.000
_refine_ls_structure_factor_coef Fsqd
_refine_ls_weighting_details 'w=1/[\s^2^(Fo^2^)+(0.2000P)^2^] where P=(Fo^2^+2Fc^2^)/3'
_refine_ls_weighting_scheme calc
_refine_ls_wR_factor_gt 0.3922
_refine_ls_wR_factor_ref 0.4079
_reflns_Friedel_coverage 0.000
_reflns_number_gt 10458
_reflns_number_total 13104
_reflns_threshold_expression 'I > 2\s(I)'
_cod_data_source_file d3sc05212e2.cif
_cod_data_source_block 20220917ba_auto
_cod_depositor_comments 'Adding full bibliography for 1570414--1570417.cif.'
_cod_database_code 1570417
_shelx_shelxl_version_number 2018/3
_chemical_oxdiff_formula CNOF
_shelx_space_group_comment
;
The symmetry employed for this shelxl refinement is uniquely defined
by the following loop, which should always be used as a source of
symmetry information in preference to the above space-group names.
They are only intended as comments.
;
_shelx_estimated_absorpt_t_max 0.980
_shelx_estimated_absorpt_t_min 0.941
_reflns_odcompleteness_completeness 98.10
_reflns_odcompleteness_iscentric 1
_reflns_odcompleteness_theta 66.97
_olex2_refinement_description
;
1. Fixed Uiso
 At 1.2 times of:
  All C(H) groups, All C(H,H) groups, All N(H) groups
 At 1.5 times of:
  All C(H,H,H) groups
2.a Ternary CH refined with riding coordinates:
 C21(H21), C69(H69), C2(H2)
2.b Secondary CH2 refined with riding coordinates:
 C16(H16A,H16B), C66(H66A,H66B), C65(H65A,H65B), C17(H17A,H17B), C25(H25A,
 H25B), C26(H26A,H26B), C73(H73A,H73B), C18(H18A,H18B), C24(H24A,H24B),
 C64(H64A,H64B), C74(H74A,H74B), C72(H72A,H72B)
2.c Aromatic/amide H refined with riding coordinates:
 N67(H67), N19(H19), N15(H15), N22(H22), N70(H70), N63(H63), C43(H43),
 C44(H44), C32(H32), C45(H45), C42(H42), C33(H33), C39(H39), C37(H37), C81(H81),
  C91(H91), C80(H80), C38(H38), C90(H90), C92(H92), C87(H87), C93(H93),
 C85(H85), C86(H86)
2.d Idealised Me refined as rotating group:
 C28(H28A,H28B,H28C), C76(H76A,H76B,H76C)
;
_smtbx_masks_void_probe_radius 1.2
_smtbx_masks_void_truncation_radius 1.2
_olex2_submission_special_instructions 'No special instructions were received'
_oxdiff_exptl_absorpt_empirical_details
;
Empirical correction (ABSPACK) includes:
- Absorption correction using spherical harmonics
- Frame scaling
;
_oxdiff_exptl_absorpt_empirical_full_max 1.422
_oxdiff_exptl_absorpt_empirical_full_min 0.664

loop_
_space_group_symop_operation_xyz
'x, y, z'
'-x, y, -z+1/2'
'-x, -y, -z'
'x, -y, z-1/2'

loop_
_atom_site_label
_atom_site_type_symbol
_atom_site_fract_x
_atom_site_fract_y
_atom_site_fract_z
_atom_site_U_iso_or_equiv
_atom_site_adp_type
_atom_site_occupancy
_atom_site_site_symmetry_order
_atom_site_calc_flag
_atom_site_refinement_flags_posn
_atom_site_refinement_flags_adp
_atom_site_refinement_flags_occupancy
_atom_site_disorder_assembly
_atom_site_disorder_group
Cl1 Cl 0.17137(11) 1.2665(2) 0.24883(7) 0.0895(6) Uani 1 1 d . . . . .
Cl4 Cl 0.06946(10) 1.1197(2) 0.28030(8) 0.0850(6) Uani 1 1 d . . . . .
Cl3 Cl 0.11595(12) 1.0447(3) 0.19873(7) 0.0982(7) Uani 1 1 d . . . . .
F46 F 0.10019(14) 0.4456(3) 0.40808(12) 0.0577(9) Uani 1 1 d . . . . .
F48 F 0.03401(14) 0.8380(4) 0.48579(11) 0.0587(8) Uani 1 1 d . . . . .
F50 F -0.19922(13) 0.4772(3) 0.47357(12) 0.0564(8) Uani 1 1 d . . . . .
F47 F -0.07309(14) 0.8501(4) 0.50882(11) 0.0580(8) Uani 1 1 d . . . . .
F51 F -0.11323(15) 0.3371(3) 0.43509(14) 0.0623(9) Uani 1 1 d . . . . .
F49 F -0.17850(14) 0.7318(4) 0.51105(12) 0.0586(8) Uani 1 1 d . . . . .
F52 F -0.00367(16) 0.3218(3) 0.41327(13) 0.0617(9) Uani 1 1 d . . . . .
O77 O 0.30627(16) 0.1290(3) 0.41673(12) 0.0445(8) Uani 1 1 d . . . . .
F101 F 0.47849(15) -0.2821(3) 0.41492(13) 0.0636(9) Uani 1 1 d . . . . .
O29 O 0.23318(14) 0.6206(3) 0.39390(12) 0.0429(8) Uani 1 1 d . . . . .
F95 F 0.68841(16) -0.2836(4) 0.42749(13) 0.0651(9) Uani 1 1 d . . . . .
F94 F 0.63155(16) 0.1992(5) 0.47613(15) 0.0795(12) Uani 1 1 d . . . . .
O27 O 0.20708(18) 0.8970(4) 0.31010(15) 0.0587(10) Uani 1 1 d . . . . .
N67 N 0.28369(16) 0.3602(4) 0.42569(13) 0.0348(8) Uani 1 1 d . . . . .
H67 H 0.266693 0.434418 0.413959 0.042 Uiso 1 1 calc R U . . .
F96 F 0.4274(2) -0.0513(4) 0.43136(13) 0.0740(11) Uani 1 1 d . . . . .
N19 N 0.26918(17) 0.8304(4) 0.41780(15) 0.0421(9) Uani 1 1 d . . . . .
H19 H 0.287843 0.908685 0.410982 0.051 Uiso 1 1 calc R U . . .
F98 F 0.6877(3) -0.0208(5) 0.45505(14) 0.0895(14) Uani 1 1 d . . . . .
N15 N 0.12493(19) 0.7007(5) 0.44100(17) 0.0504(10) Uani 1 1 d . . . . .
H15 H 0.153856 0.639161 0.441924 0.061 Uiso 1 1 calc R U . . .
C54 C 0.52941(18) 0.2235(5) 0.46884(15) 0.0364(9) Uani 1 1 d . . . . .
N22 N 0.2648(2) 0.7067(5) 0.30997(16) 0.0516(11) Uani 1 1 d . . . . .
H22 H 0.274232 0.627399 0.296876 0.062 Uiso 1 1 calc R U . . .
N70 N 0.2748(2) 0.1524(5) 0.33048(15) 0.0519(11) Uani 1 1 d . . . . .
H70 H 0.256478 0.074725 0.322459 0.062 Uiso 1 1 calc R U . . .
F100 F 0.5832(2) -0.3994(7) 0.4090(2) 0.0989(15) Uani 1 1 d . . . . .
C20 C 0.26342(19) 0.7298(4) 0.38850(17) 0.0383(10) Uani 1 1 d . . . . .
C68 C 0.2829(2) 0.2373(4) 0.40437(15) 0.0366(9) Uani 1 1 d . . . . .
O75 O 0.3545(3) 0.2902(5) 0.32355(17) 0.0750(14) Uani 1 1 d . . . . .
N63 N 0.4202(2) 0.2121(6) 0.45635(18) 0.0650(14) Uani 1 1 d . . . . .
H63 H 0.389715 0.169575 0.467785 0.078 Uiso 1 1 calc R U . . .
C30 C -0.0474(2) 0.6811(5) 0.34935(15) 0.0398(10) Uani 1 1 d . . . . .
C12 C -0.0443(2) 0.5205(5) 0.45006(15) 0.0383(10) Uani 1 1 d . . . . .
C23 C 0.2202(2) 0.7825(6) 0.29462(18) 0.0506(12) Uani 1 1 d . . . . .
C16 C 0.1401(2) 0.8521(5) 0.43579(18) 0.0458(11) Uani 1 1 d . . . . .
H16A H 0.104863 0.910528 0.440844 0.055 Uiso 1 1 calc R U . . .
H16B H 0.153130 0.868889 0.405978 0.055 Uiso 1 1 calc R U . . .
F99 F 0.5286(2) 0.3440(5) 0.4844(2) 0.0940(15) Uani 1 1 d . . . . .
C31 C -0.0746(2) 0.5517(5) 0.33685(16) 0.0454(11) Uani 1 1 d . . . . .
C35 C 0.0132(2) 0.7045(5) 0.33952(15) 0.0392(10) Uani 1 1 d . . . . .
C5 C 0.0686(2) 0.6494(5) 0.44450(16) 0.0422(10) Uani 1 1 d . . . . .
C6 C 0.0233(2) 0.7147(5) 0.46617(15) 0.0398(10) Uani 1 1 d . . . . .
C13 C 0.0030(2) 0.4525(4) 0.43040(17) 0.0433(11) Uani 1 1 d . . . . .
C11 C -0.1016(2) 0.4626(5) 0.45263(17) 0.0417(10) Uani 1 1 d . . . . .
C41 C -0.0802(2) 0.7840(5) 0.37132(15) 0.0410(10) Uani 1 1 d . . . . .
C66 C 0.3116(2) 0.3762(5) 0.46748(16) 0.0413(10) Uani 1 1 d . . . . .
H66A H 0.314156 0.281947 0.481274 0.050 Uiso 1 1 calc R U . . .
H66B H 0.286441 0.436587 0.485670 0.050 Uiso 1 1 calc R U . . .
C14 C 0.0559(2) 0.5146(5) 0.42706(17) 0.0453(12) Uani 1 1 d . . . . .
C10 C -0.1450(2) 0.5317(5) 0.47255(18) 0.0452(11) Uani 1 1 d . . . . .
C7 C -0.0331(2) 0.6563(5) 0.46922(14) 0.0383(10) Uani 1 1 d . . . . .
C9 C -0.1340(2) 0.6636(5) 0.49154(17) 0.0446(11) Uani 1 1 d . . . . .
C8 C -0.0801(2) 0.7241(5) 0.49000(15) 0.0403(10) Uani 1 1 d . . . . .
C43 C 0.0383(2) 0.8378(5) 0.35284(16) 0.0443(11) Uani 1 1 d . . . . .
H43 H 0.078157 0.856903 0.346391 0.053 Uiso 1 1 calc R U . . .
C40 C -0.0522(3) 0.9124(5) 0.38505(17) 0.0476(12) Uani 1 1 d . . . . .
C21 C 0.2985(2) 0.7492(5) 0.34736(19) 0.0459(12) Uani 1 1 d . . . . .
H21 H 0.310338 0.850664 0.344434 0.055 Uiso 1 1 calc R U . . .
C78 C 0.5999(3) 0.0133(6) 0.33415(16) 0.0520(13) Uani 1 1 d . . . . .
C82 C 0.4977(3) -0.0518(7) 0.32167(18) 0.0554(14) Uani 1 1 d . . . . .
C36 C -0.1393(2) 0.7602(6) 0.38168(17) 0.0490(12) Uani 1 1 d . . . . .
C44 C -0.1362(3) 0.5325(6) 0.34654(18) 0.0539(13) Uani 1 1 d . . . . .
H44 H -0.155469 0.448334 0.337561 0.065 Uiso 1 1 calc R U . . .
C56 C 0.5772(3) 0.0041(6) 0.44990(16) 0.0556(14) Uani 1 1 d . . . . .
C34 C 0.0451(2) 0.5976(5) 0.31879(17) 0.0461(11) Uani 1 1 d . . . . .
C65 C 0.3721(2) 0.4401(6) 0.4660(2) 0.0559(13) Uani 1 1 d . . . . .
H65A H 0.387573 0.447977 0.495604 0.067 Uiso 1 1 calc R U . . .
H65B H 0.369242 0.537042 0.454063 0.067 Uiso 1 1 calc R U . . .
C32 C -0.0416(3) 0.4516(6) 0.3162(2) 0.0574(14) Uani 1 1 d . . . . .
H32 H -0.059425 0.365156 0.307631 0.069 Uiso 1 1 calc R U . . .
C17 C 0.1877(2) 0.8966(7) 0.46619(18) 0.0539(13) Uani 1 1 d . . . . .
H17A H 0.173785 0.882531 0.495909 0.065 Uiso 1 1 calc R U . . .
H17B H 0.195088 0.999048 0.462278 0.065 Uiso 1 1 calc R U . . .
C45 C -0.1660(3) 0.6302(7) 0.36766(18) 0.0530(12) Uani 1 1 d . . . . .
H45 H -0.206149 0.613849 0.373746 0.064 Uiso 1 1 calc R U . . .
C25 C 0.1204(3) 0.7070(7) 0.26928(18) 0.0534(13) Uani 1 1 d . . . . .
H25A H 0.098879 0.665371 0.244695 0.064 Uiso 1 1 calc R U . . .
H25B H 0.104705 0.803343 0.274163 0.064 Uiso 1 1 calc R U . . .
C69 C 0.2467(3) 0.2410(5) 0.36266(17) 0.0477(12) Uani 1 1 d . . . . .
H69 H 0.244775 0.340578 0.351900 0.057 Uiso 1 1 calc R U . . .
C83 C 0.5403(3) 0.0500(6) 0.33512(16) 0.0524(13) Uani 1 1 d . . . . .
C89 C 0.6443(3) 0.1110(7) 0.34893(18) 0.0566(13) Uani 1 1 d . . . . .
C58 C 0.6400(3) -0.2041(7) 0.4325(2) 0.0634(16) Uani 1 1 d . . . . .
C26 C 0.1094(2) 0.6165(6) 0.30930(19) 0.0526(12) Uani 1 1 d . . . . .
H26A H 0.127512 0.522290 0.305207 0.063 Uiso 1 1 calc R U . . .
H26B H 0.128699 0.661785 0.334290 0.063 Uiso 1 1 calc R U . . .
C42 C 0.0074(3) 0.9346(5) 0.37385(17) 0.0487(12) Uani 1 1 d . . . . .
H42 H 0.025741 1.021228 0.381632 0.058 Uiso 1 1 calc R U . . .
C73 C 0.4151(3) 0.0625(6) 0.28041(18) 0.0521(12) Uani 1 1 d . . . . .
H73A H 0.434709 0.155868 0.280112 0.063 Uiso 1 1 calc R U . . .
H73B H 0.428189 0.009026 0.254901 0.063 Uiso 1 1 calc R U . . .
C33 C 0.0175(3) 0.4738(6) 0.3074(2) 0.0555(14) Uani 1 1 d . . . . .
H33 H 0.039193 0.401832 0.293295 0.067 Uiso 1 1 calc R U . . .
C18 C 0.2459(2) 0.8161(6) 0.46061(18) 0.0510(12) Uani 1 1 d . . . . .
H18A H 0.274905 0.852699 0.481538 0.061 Uiso 1 1 calc R U . . .
H18B H 0.239493 0.714561 0.466870 0.061 Uiso 1 1 calc R U . . .
C28 C 0.3537(2) 0.6556(6) 0.3503(3) 0.0620(17) Uani 1 1 d . . . . .
H28A H 0.342171 0.555814 0.351500 0.093 Uiso 1 1 calc R U . . .
H28B H 0.375927 0.680047 0.376264 0.093 Uiso 1 1 calc R U . . .
H28C H 0.378222 0.671594 0.325046 0.093 Uiso 1 1 calc R U . . .
C79 C 0.6175(3) -0.1198(7) 0.31905(19) 0.0607(15) Uani 1 1 d . . . . .
C39 C -0.0848(3) 1.0113(6) 0.4090(2) 0.0597(15) Uani 1 1 d . . . . .
H39 H -0.066839 1.096175 0.418810 0.072 Uiso 1 1 calc R U . . .
C24 C 0.1854(3) 0.7179(7) 0.2580(2) 0.0562(13) Uani 1 1 d . . . . .
H24A H 0.200824 0.622371 0.251532 0.067 Uiso 1 1 calc R U . . .
H24B H 0.189899 0.777052 0.231982 0.067 Uiso 1 1 calc R U . . .
C71 C 0.3265(3) 0.1809(6) 0.31223(19) 0.0544(13) Uani 1 1 d . . . . .
C64 C 0.4152(2) 0.3558(8) 0.4393(2) 0.0625(16) Uani 1 1 d . . . . .
H64A H 0.401650 0.352306 0.409131 0.075 Uiso 1 1 calc R U . . .
H64B H 0.454077 0.402409 0.440026 0.075 Uiso 1 1 calc R U . . .
C37 C -0.1703(3) 0.8613(7) 0.4048(2) 0.0614(15) Uani 1 1 d . . . . .
H37 H -0.210358 0.845984 0.411417 0.074 Uiso 1 1 calc R U . . .
C74 C 0.4333(3) -0.0182(7) 0.3211(2) 0.0576(14) Uani 1 1 d . . . . .
H74A H 0.423629 0.039602 0.346580 0.069 Uiso 1 1 calc R U . . .
H74B H 0.410717 -0.107475 0.322840 0.069 Uiso 1 1 calc R U . . .
C76 C 0.1843(3) 0.1888(6) 0.3724(2) 0.0553(13) Uani 1 1 d . . . . .
H76A H 0.161122 0.187988 0.345868 0.083 Uiso 1 1 calc R U . . .
H76B H 0.166018 0.252342 0.393224 0.083 Uiso 1 1 calc R U . . .
H76C H 0.186159 0.092829 0.384263 0.083 Uiso 1 1 calc R U . . .
C84 C 0.6265(3) 0.2454(7) 0.3654(2) 0.0647(16) Uani 1 1 d . . . . .
C81 C 0.5174(3) -0.1829(7) 0.3080(2) 0.0605(14) Uani 1 1 d . . . . .
H81 H 0.489151 -0.251424 0.299505 0.073 Uiso 1 1 calc R U . . .
C88 C 0.7029(3) 0.0769(7) 0.3479(2) 0.0609(14) Uani 1 1 d . . . . .
C91 C 0.5242(3) 0.1878(7) 0.3500(2) 0.0589(14) Uani 1 1 d . . . . .
H91 H 0.484133 0.215033 0.349903 0.071 Uiso 1 1 calc R U . . .
C72 C 0.3487(3) 0.0841(6) 0.27779(19) 0.0551(13) Uani 1 1 d . . . . .
H72A H 0.338496 0.124257 0.249398 0.066 Uiso 1 1 calc R U . . .
H72B H 0.328999 -0.008859 0.280339 0.066 Uiso 1 1 calc R U . . .
C80 C 0.5753(3) -0.2190(7) 0.3061(2) 0.0622(15) Uani 1 1 d . . . . .
H80 H 0.586836 -0.309918 0.296171 0.075 Uiso 1 1 calc R U . . .
C38 C -0.1425(3) 0.9845(7) 0.4182(2) 0.0650(16) Uani 1 1 d . . . . .
H38 H -0.164090 1.052258 0.434214 0.078 Uiso 1 1 calc R U . . .
C62 C 0.4742(3) 0.0200(8) 0.4421(2) 0.0647(18) Uani 1 1 d . . . . .
C90 C 0.5655(3) 0.2802(7) 0.3644(3) 0.0680(18) Uani 1 1 d . . . . .
H90 H 0.553523 0.371004 0.374083 0.082 Uiso 1 1 calc R U . . .
C53 C 0.4728(3) 0.1457(9) 0.4541(2) 0.0655(18) Uani 1 1 d . . . . .
C59 C 0.5858(3) -0.2701(12) 0.4223(3) 0.086(3) Uani 1 1 d . . . . .
C92 C 0.6803(3) -0.1548(8) 0.3178(2) 0.0697(17) Uani 1 1 d . . . . .
H92 H 0.692507 -0.245361 0.308024 0.084 Uiso 1 1 calc R U . . .
C61 C 0.5319(3) -0.0767(9) 0.43882(19) 0.073(2) Uani 1 1 d . . . . .
C87 C 0.7451(3) 0.1702(8) 0.3642(3) 0.0717(18) Uani 1 1 d . . . . .
H87 H 0.785449 0.145696 0.363444 0.086 Uiso 1 1 calc R U . . .
C2 C 0.1338(4) 1.1048(7) 0.2508(2) 0.0692(18) Uani 1 1 d . . . . .
H2 H 0.159638 1.032917 0.264966 0.083 Uiso 1 1 calc R U . . .
C57 C 0.6368(3) -0.0770(7) 0.4451(2) 0.0644(15) Uani 1 1 d . . . . .
C93 C 0.7200(3) -0.0608(8) 0.3302(2) 0.0670(16) Uani 1 1 d . . . . .
H93 H 0.760363 -0.083043 0.327481 0.080 Uiso 1 1 calc R U . . .
C55 C 0.5795(3) 0.1427(8) 0.4648(2) 0.0655(16) Uani 1 1 d . . . . .
C85 C 0.6689(3) 0.3395(9) 0.3818(3) 0.081(2) Uani 1 1 d . . . . .
H85 H 0.657983 0.429312 0.392850 0.097 Uiso 1 1 calc R U . . .
C60 C 0.5313(4) -0.2059(9) 0.4249(3) 0.0773(19) Uani 1 1 d . . . . .
C86 C 0.7279(3) 0.2970(9) 0.3813(3) 0.080(2) Uani 1 1 d . . . . .
H86 H 0.756757 0.358136 0.393195 0.096 Uiso 1 1 calc R U . . .

loop_
_atom_site_aniso_label
_atom_site_aniso_U_11
_atom_site_aniso_U_22
_atom_site_aniso_U_33
_atom_site_aniso_U_23
_atom_site_aniso_U_13
_atom_site_aniso_U_12
Cl1 0.1089(16) 0.0821(12) 0.0774(12) 0.0130(9) -0.0182(11) -0.0222(10)
Cl4 0.0873(13) 0.0754(11) 0.0923(14) -0.0017(9) 0.0083(10) 0.0068(9)
Cl3 0.1133(17) 0.1135(16) 0.0675(12) -0.0242(11) -0.0143(11) 0.0046(13)
F46 0.0485(16) 0.0417(15) 0.083(2) 0.0078(14) 0.0275(16) 0.0167(12)
F48 0.0494(17) 0.068(2) 0.0584(19) -0.0245(15) 0.0121(14) -0.0097(14)
F50 0.0388(15) 0.0542(17) 0.076(2) 0.0025(15) 0.0110(14) -0.0013(12)
F47 0.0527(17) 0.0618(18) 0.0595(19) -0.0273(15) 0.0141(15) 0.0016(14)
F51 0.0564(18) 0.0371(15) 0.094(3) -0.0076(15) 0.0162(18) -0.0038(13)
F49 0.0443(16) 0.0635(18) 0.068(2) -0.0131(15) 0.0203(14) 0.0071(13)
F52 0.066(2) 0.0283(13) 0.091(3) -0.0042(14) 0.0289(18) 0.0044(12)
O77 0.055(2) 0.0292(15) 0.0490(19) 0.0015(13) -0.0032(15) 0.0061(13)
F101 0.0566(19) 0.0463(16) 0.088(3) -0.0175(16) -0.0143(17) 0.0046(14)
O29 0.0373(16) 0.0308(15) 0.061(2) 0.0046(14) 0.0064(14) 0.0015(12)
F95 0.0557(19) 0.068(2) 0.072(2) -0.0068(17) 0.0037(16) 0.0229(16)
F94 0.0459(19) 0.099(3) 0.093(3) 0.002(2) -0.0221(19) -0.0298(19)
O27 0.057(2) 0.0468(19) 0.072(3) -0.0189(18) -0.0104(19) 0.0038(16)
N67 0.0356(18) 0.0265(16) 0.042(2) -0.0003(14) -0.0021(15) 0.0046(13)
F96 0.102(3) 0.059(2) 0.062(2) -0.0006(17) 0.007(2) 0.0083(19)
N19 0.0350(19) 0.0344(18) 0.057(2) 0.0014(17) -0.0013(17) 0.0032(15)
F98 0.122(4) 0.086(3) 0.060(2) -0.009(2) 0.013(2) 0.017(3)
N15 0.037(2) 0.048(2) 0.067(3) 0.002(2) 0.0121(19) 0.0045(17)
C54 0.0285(19) 0.041(2) 0.040(2) -0.0111(18) 0.0003(16) 0.0029(16)
N22 0.054(3) 0.045(2) 0.056(3) -0.0086(19) 0.018(2) 0.0044(19)
N70 0.064(3) 0.051(2) 0.041(2) -0.0075(18) 0.000(2) -0.007(2)
F100 0.066(3) 0.108(4) 0.122(4) 0.009(3) -0.009(3) 0.014(3)
C20 0.031(2) 0.0298(19) 0.054(3) 0.0045(18) 0.0013(18) 0.0046(16)
C68 0.041(2) 0.030(2) 0.039(2) 0.0006(17) -0.0004(18) -0.0019(16)
O75 0.103(4) 0.049(2) 0.073(3) -0.013(2) 0.025(3) -0.010(2)
N63 0.040(2) 0.090(4) 0.065(3) 0.024(3) 0.013(2) 0.023(2)
C30 0.046(2) 0.041(2) 0.032(2) -0.0030(18) -0.0068(18) -0.0049(18)
C12 0.044(2) 0.033(2) 0.038(2) 0.0092(17) 0.0088(18) 0.0092(17)
C23 0.047(3) 0.056(3) 0.050(3) -0.009(2) 0.013(2) -0.009(2)
C16 0.039(2) 0.050(3) 0.049(3) 0.001(2) 0.004(2) 0.009(2)
F99 0.071(3) 0.083(3) 0.128(4) -0.025(3) -0.010(3) -0.004(2)
C31 0.056(3) 0.044(2) 0.037(2) -0.0004(19) -0.005(2) -0.012(2)
C35 0.042(2) 0.039(2) 0.036(2) -0.0025(18) -0.0081(18) -0.0047(18)
C5 0.038(2) 0.045(2) 0.043(3) 0.012(2) 0.0096(19) 0.0048(19)
C6 0.042(2) 0.040(2) 0.038(2) -0.0007(18) 0.0059(18) 0.0032(18)
C13 0.052(3) 0.027(2) 0.052(3) 0.0069(18) 0.012(2) 0.0050(18)
C11 0.046(3) 0.032(2) 0.046(3) 0.0082(18) 0.007(2) 0.0025(18)
C41 0.047(3) 0.044(2) 0.032(2) 0.0041(18) -0.0081(18) 0.0025(19)
C66 0.039(2) 0.046(2) 0.040(2) -0.0045(19) -0.0027(18) 0.0039(18)
C14 0.048(3) 0.039(2) 0.049(3) 0.013(2) 0.020(2) 0.0164(19)
C10 0.039(2) 0.047(3) 0.050(3) 0.009(2) 0.005(2) 0.0044(19)
C7 0.042(2) 0.042(2) 0.031(2) 0.0041(17) 0.0055(17) 0.0095(18)
C9 0.040(2) 0.052(3) 0.042(3) 0.004(2) 0.0082(19) 0.009(2)
C8 0.042(2) 0.046(2) 0.033(2) 0.0002(18) 0.0040(18) 0.0046(19)
C43 0.046(3) 0.045(2) 0.041(3) 0.000(2) -0.007(2) -0.011(2)
C40 0.068(3) 0.034(2) 0.041(3) -0.0020(19) -0.009(2) 0.002(2)
C21 0.037(2) 0.033(2) 0.069(3) -0.003(2) 0.015(2) 0.0002(17)
C78 0.063(3) 0.067(3) 0.026(2) 0.004(2) 0.003(2) -0.007(3)
C82 0.054(3) 0.074(4) 0.039(3) 0.015(2) 0.009(2) -0.007(3)
C36 0.054(3) 0.055(3) 0.038(3) 0.009(2) -0.005(2) 0.002(2)
C44 0.055(3) 0.059(3) 0.048(3) -0.001(2) -0.006(2) -0.024(2)
C56 0.088(4) 0.052(3) 0.027(2) -0.001(2) 0.002(2) 0.000(3)
C34 0.052(3) 0.046(3) 0.041(3) -0.002(2) 0.004(2) -0.003(2)
C65 0.044(3) 0.061(3) 0.063(3) -0.004(3) -0.008(2) -0.008(2)
C32 0.070(4) 0.046(3) 0.056(3) -0.020(2) 0.002(3) -0.022(2)
C17 0.050(3) 0.068(3) 0.044(3) -0.014(2) 0.001(2) 0.011(2)
C45 0.048(3) 0.067(3) 0.044(3) 0.005(2) -0.004(2) -0.005(2)
C25 0.056(3) 0.062(3) 0.043(3) -0.010(2) 0.003(2) -0.006(2)
C69 0.063(3) 0.036(2) 0.045(3) 0.005(2) -0.014(2) 0.003(2)
C83 0.070(3) 0.060(3) 0.028(2) -0.001(2) 0.007(2) -0.012(3)
C89 0.060(3) 0.070(3) 0.040(3) 0.002(2) 0.006(2) -0.003(3)
C58 0.077(4) 0.063(3) 0.051(3) 0.005(3) 0.019(3) 0.029(3)
C26 0.049(3) 0.053(3) 0.056(3) -0.005(2) 0.003(2) 0.001(2)
C42 0.062(3) 0.039(2) 0.045(3) -0.006(2) -0.007(2) -0.013(2)
C73 0.056(3) 0.059(3) 0.041(3) 0.001(2) 0.009(2) -0.004(2)
C33 0.070(4) 0.040(3) 0.056(3) -0.013(2) 0.016(3) -0.003(2)
C18 0.047(3) 0.063(3) 0.043(3) -0.002(2) -0.010(2) 0.007(2)
C28 0.040(3) 0.039(3) 0.107(5) 0.003(3) 0.019(3) 0.004(2)
C79 0.076(4) 0.064(3) 0.042(3) 0.010(3) -0.008(3) -0.002(3)
C39 0.085(4) 0.042(3) 0.052(3) -0.008(2) -0.007(3) 0.007(3)
C24 0.056(3) 0.064(3) 0.049(3) -0.014(2) 0.010(2) -0.005(3)
C71 0.067(4) 0.048(3) 0.048(3) -0.001(2) 0.006(3) 0.000(2)
C64 0.034(2) 0.093(4) 0.060(4) 0.022(3) 0.005(2) -0.005(3)
C37 0.060(3) 0.077(4) 0.047(3) 0.004(3) 0.004(3) 0.015(3)
C74 0.052(3) 0.072(4) 0.048(3) 0.003(3) 0.005(2) -0.021(3)
C76 0.054(3) 0.051(3) 0.061(3) -0.015(2) -0.011(3) 0.009(2)
C84 0.063(4) 0.072(4) 0.059(4) -0.007(3) 0.002(3) -0.011(3)
C81 0.067(4) 0.058(3) 0.056(3) 0.002(3) -0.008(3) -0.015(3)
C88 0.056(3) 0.077(4) 0.050(3) 0.006(3) 0.000(2) -0.003(3)
C91 0.053(3) 0.075(4) 0.048(3) -0.007(3) 0.006(2) -0.007(3)
C72 0.067(3) 0.056(3) 0.043(3) -0.006(2) 0.003(2) 0.005(3)
C80 0.064(4) 0.055(3) 0.067(4) -0.002(3) -0.007(3) 0.001(3)
C38 0.078(4) 0.065(4) 0.052(3) -0.003(3) 0.010(3) 0.025(3)
C62 0.053(3) 0.092(5) 0.049(3) 0.009(3) -0.010(2) -0.036(3)
C90 0.056(3) 0.064(4) 0.084(5) -0.025(3) 0.013(3) -0.010(3)
C53 0.051(3) 0.095(5) 0.051(3) 0.017(3) 0.008(3) 0.023(3)
C59 0.053(4) 0.133(8) 0.073(5) 0.033(5) 0.015(3) 0.042(4)
C92 0.072(4) 0.074(4) 0.063(4) 0.000(3) -0.002(3) 0.007(3)
C61 0.085(5) 0.101(5) 0.033(3) 0.002(3) -0.007(3) -0.052(4)
C87 0.051(3) 0.089(5) 0.075(4) 0.005(4) -0.009(3) -0.009(3)
C2 0.092(5) 0.058(3) 0.058(4) -0.002(3) -0.016(3) 0.012(3)
C57 0.068(4) 0.068(4) 0.056(4) 0.001(3) 0.003(3) 0.003(3)
C93 0.057(3) 0.088(4) 0.056(4) -0.002(3) -0.002(3) 0.009(3)
C55 0.052(3) 0.080(4) 0.064(4) -0.010(3) -0.004(3) -0.005(3)
C85 0.067(4) 0.084(5) 0.091(5) -0.030(4) 0.001(4) -0.009(4)
C60 0.069(4) 0.094(5) 0.068(4) 0.005(4) -0.004(3) 0.014(4)
C86 0.058(4) 0.095(5) 0.088(5) -0.012(4) -0.009(4) -0.017(4)

loop_
_atom_type_symbol
_atom_type_description
_atom_type_scat_dispersion_real
_atom_type_scat_dispersion_imag
_atom_type_scat_source
C C 0.0181 0.0091 'International Tables Vol C Tables 4.2.6.8 and 6.1.1.4'
H H 0.0000 0.0000 'International Tables Vol C Tables 4.2.6.8 and 6.1.1.4'
Cl Cl 0.3639 0.7018 'International Tables Vol C Tables 4.2.6.8 and 6.1.1.4'
F F 0.0727 0.0534 'International Tables Vol C Tables 4.2.6.8 and 6.1.1.4'
N N 0.0311 0.0180 'International Tables Vol C Tables 4.2.6.8 and 6.1.1.4'
O O 0.0492 0.0322 'International Tables Vol C Tables 4.2.6.8 and 6.1.1.4'

loop_
_geom_angle_atom_site_label_1
_geom_angle_atom_site_label_2
_geom_angle_atom_site_label_3
_geom_angle
_geom_angle_site_symmetry_1
_geom_angle_site_symmetry_3
_geom_angle_publ_flag
C68 N67 H67 118.7 . . ?
C68 N67 C66 122.7(4) . . ?
C66 N67 H67 118.7 . . ?
C20 N19 H19 118.9 . . ?
C20 N19 C18 122.3(4) . . ?
C18 N19 H19 118.9 . . ?
C16 N15 H15 117.7 . . ?
C5 N15 H15 117.7 . . ?
C5 N15 C16 124.6(4) . . ?
F99 C54 C53 122.4(5) . . ?
F99 C54 C55 123.9(5) . . ?
C55 C54 C53 113.6(5) . . ?
C23 N22 H22 118.6 . . ?
C23 N22 C21 122.8(4) . . ?
C21 N22 H22 118.6 . . ?
C69 N70 H70 117.7 . . ?
C71 N70 H70 117.7 . . ?
C71 N70 C69 124.6(5) . . ?
O29 C20 N19 123.4(5) . . ?
O29 C20 C21 120.2(4) . . ?
N19 C20 C21 116.3(4) . . ?
O77 C68 N67 124.6(4) . . ?
O77 C68 C69 121.4(4) . . ?
N67 C68 C69 114.0(4) . . ?
C64 N63 H63 120.8 . . ?
C53 N63 H63 120.8 . . ?
C53 N63 C64 118.5(5) . . ?
C31 C30 C35 119.5(5) . . ?
C41 C30 C31 119.6(5) . . ?
C41 C30 C35 120.9(4) . . ?
C13 C12 C11 124.1(4) . . ?
C13 C12 C7 117.1(4) . . ?
C11 C12 C7 118.8(4) . . ?
O27 C23 N22 121.5(5) . . ?
O27 C23 C24 121.6(5) . . ?
N22 C23 C24 116.8(5) . . ?
N15 C16 H16A 109.3 . . ?
N15 C16 H16B 109.3 . . ?
N15 C16 C17 111.8(5) . . ?
H16A C16 H16B 107.9 . . ?
C17 C16 H16A 109.3 . . ?
C17 C16 H16B 109.3 . . ?
C30 C31 C44 118.2(5) . . ?
C32 C31 C30 118.6(5) . . ?
C32 C31 C44 123.2(5) . . ?
C30 C35 C43 117.0(4) . . ?
C34 C35 C30 119.4(4) . . ?
C34 C35 C43 123.6(5) . . ?
N15 C5 C6 125.6(5) . . ?
N15 C5 C14 118.4(4) . . ?
C6 C5 C14 115.9(4) . . ?
F48 C6 C5 118.4(4) . . ?
F48 C6 C7 118.4(4) . . ?
C5 C6 C7 123.1(5) . . ?
F52 C13 C12 120.4(4) . . ?
C14 C13 F52 117.8(4) . . ?
C14 C13 C12 121.8(5) . . ?
F51 C11 C12 120.1(4) . . ?
F51 C11 C10 118.5(5) . . ?
C10 C11 C12 121.4(5) . . ?
C30 C41 C40 119.5(5) . . ?
C30 C41 C36 121.0(5) . . ?
C36 C41 C40 119.5(5) . . ?
N67 C66 H66A 108.7 . . ?
N67 C66 H66B 108.7 . . ?
N67 C66 C65 114.2(4) . . ?
H66A C66 H66B 107.6 . . ?
C65 C66 H66A 108.7 . . ?
C65 C66 H66B 108.7 . . ?
F46 C14 C5 116.9(4) . . ?
F46 C14 C13 120.0(5) . . ?
C13 C14 C5 123.0(4) . . ?
F50 C10 C11 120.6(5) . . ?
F50 C10 C9 119.6(4) . . ?
C11 C10 C9 119.8(5) . . ?
C6 C7 C12 118.8(4) . . ?
C6 C7 C8 123.6(4) . . ?
C8 C7 C12 117.6(4) . . ?
F49 C9 C10 118.8(4) . . ?
F49 C9 C8 119.9(5) . . ?
C8 C9 C10 121.3(4) . . ?
F47 C8 C7 121.1(4) . . ?
F47 C8 C9 117.8(4) . . ?
C9 C8 C7 121.1(5) . . ?
C35 C43 H43 119.0 . . ?
C42 C43 C35 122.1(5) . . ?
C42 C43 H43 119.0 . . ?
C42 C40 C41 118.4(5) . . ?
C39 C40 C41 118.9(5) . . ?
C39 C40 C42 122.7(5) . . ?
N22 C21 C20 111.3(4) . . ?
N22 C21 H21 109.5 . . ?
N22 C21 C28 108.6(5) . . ?
C20 C21 H21 109.5 . . ?
C20 C21 C28 108.3(5) . . ?
C28 C21 H21 109.5 . . ?
C83 C78 C89 121.0(5) . . ?
C79 C78 C83 120.4(5) . . ?
C79 C78 C89 118.6(6) . . ?
C83 C82 C74 121.7(6) . . ?
C81 C82 C83 118.0(6) . . ?
C81 C82 C74 120.3(6) . . ?
C41 C36 C45 118.1(5) . . ?
C37 C36 C41 120.0(5) . . ?
C37 C36 C45 121.9(6) . . ?
C31 C44 H44 119.4 . . ?
C45 C44 C31 121.2(5) . . ?
C45 C44 H44 119.4 . . ?
C61 C56 C57 111.6(6) . . ?
C61 C56 C55 131.0(7) . . ?
C55 C56 C57 117.4(6) . . ?
C35 C34 C26 120.8(5) . . ?
C33 C34 C35 119.5(5) . . ?
C33 C34 C26 119.6(5) . . ?
C66 C65 H65A 108.8 . . ?
C66 C65 H65B 108.8 . . ?
C66 C65 C64 113.8(5) . . ?
H65A C65 H65B 107.7 . . ?
C64 C65 H65A 108.8 . . ?
C64 C65 H65B 108.8 . . ?
C31 C32 H32 119.2 . . ?
C31 C32 C33 121.6(5) . . ?
C33 C32 H32 119.2 . . ?
C16 C17 H17A 108.7 . . ?
C16 C17 H17B 108.7 . . ?
C16 C17 C18 114.3(4) . . ?
H17A C17 H17B 107.6 . . ?
C18 C17 H17A 108.7 . . ?
C18 C17 H17B 108.7 . . ?
C36 C45 H45 119.0 . . ?
C44 C45 C36 121.9(5) . . ?
C44 C45 H45 119.0 . . ?
H25A C25 H25B 107.8 . . ?
C26 C25 H25A 109.0 . . ?
C26 C25 H25B 109.0 . . ?
C24 C25 H25A 109.0 . . ?
C24 C25 H25B 109.0 . . ?
C24 C25 C26 112.8(5) . . ?
N70 C69 C68 109.5(4) . . ?
N70 C69 H69 109.1 . . ?
N70 C69 C76 111.3(4) . . ?
C68 C69 H69 109.1 . . ?
C68 C69 C76 108.6(4) . . ?
C76 C69 H69 109.1 . . ?
C78 C83 C82 119.1(5) . . ?
C78 C83 C91 118.8(5) . . ?
C82 C83 C91 122.1(6) . . ?
C84 C89 C78 118.8(6) . . ?
C88 C89 C78 121.6(6) . . ?
C88 C89 C84 119.6(6) . . ?
F95 C58 C59 116.4(6) . . ?
C57 C58 F95 127.8(8) . . ?
C57 C58 C59 115.8(7) . . ?
C34 C26 C25 112.9(5) . . ?
C34 C26 H26A 109.0 . . ?
C34 C26 H26B 109.0 . . ?
C25 C26 H26A 109.0 . . ?
C25 C26 H26B 109.0 . . ?
H26A C26 H26B 107.8 . . ?
C43 C42 C40 122.0(4) . . ?
C43 C42 H42 119.0 . . ?
C40 C42 H42 119.0 . . ?
H73A C73 H73B 107.9 . . ?
C74 C73 H73A 109.2 . . ?
C74 C73 H73B 109.2 . . ?
C72 C73 H73A 109.2 . . ?
C72 C73 H73B 109.2 . . ?
C72 C73 C74 112.0(5) . . ?
C34 C33 C32 121.3(5) . . ?
C34 C33 H33 119.3 . . ?
C32 C33 H33 119.3 . . ?
N19 C18 C17 112.3(4) . . ?
N19 C18 H18A 109.1 . . ?
N19 C18 H18B 109.1 . . ?
C17 C18 H18A 109.1 . . ?
C17 C18 H18B 109.1 . . ?
H18A C18 H18B 107.9 . . ?
C21 C28 H28A 109.5 . . ?
C21 C28 H28B 109.5 . . ?
C21 C28 H28C 109.5 . . ?
H28A C28 H28B 109.5 . . ?
H28A C28 H28C 109.5 . . ?
H28B C28 H28C 109.5 . . ?
C78 C79 C92 119.4(6) . . ?
C80 C79 C78 120.0(6) . . ?
C80 C79 C92 120.6(6) . . ?
C40 C39 H39 120.1 . . ?
C38 C39 C40 119.8(6) . . ?
C38 C39 H39 120.1 . . ?
C23 C24 C25 111.0(5) . . ?
C23 C24 H24A 109.4 . . ?
C23 C24 H24B 109.4 . . ?
C25 C24 H24A 109.4 . . ?
C25 C24 H24B 109.4 . . ?
H24A C24 H24B 108.0 . . ?
N70 C71 C72 118.9(5) . . ?
O75 C71 N70 119.4(5) . . ?
O75 C71 C72 121.7(6) . . ?
N63 C64 C65 109.7(5) . . ?
N63 C64 H64A 109.7 . . ?
N63 C64 H64B 109.7 . . ?
C65 C64 H64A 109.7 . . ?
C65 C64 H64B 109.7 . . ?
H64A C64 H64B 108.2 . . ?
C36 C37 H37 120.0 . . ?
C38 C37 C36 119.9(6) . . ?
C38 C37 H37 120.0 . . ?
C82 C74 C73 112.0(5) . . ?
C82 C74 H74A 109.2 . . ?
C82 C74 H74B 109.2 . . ?
C73 C74 H74A 109.2 . . ?
C73 C74 H74B 109.2 . . ?
H74A C74 H74B 107.9 . . ?
C69 C76 H76A 109.5 . . ?
C69 C76 H76B 109.5 . . ?
C69 C76 H76C 109.5 . . ?
H76A C76 H76B 109.5 . . ?
H76A C76 H76C 109.5 . . ?
H76B C76 H76C 109.5 . . ?
C90 C84 C89 118.4(6) . . ?
C85 C84 C89 119.6(7) . . ?
C85 C84 C90 122.0(7) . . ?
C82 C81 H81 118.3 . . ?
C80 C81 C82 123.5(6) . . ?
C80 C81 H81 118.3 . . ?
C89 C88 C87 120.8(7) . . ?
C89 C88 C93 118.3(6) . . ?
C87 C88 C93 120.8(6) . . ?
C83 C91 H91 119.6 . . ?
C90 C91 C83 120.8(6) . . ?
C90 C91 H91 119.6 . . ?
C73 C72 H72A 109.1 . . ?
C73 C72 H72B 109.1 . . ?
C71 C72 C73 112.4(5) . . ?
C71 C72 H72A 109.1 . . ?
C71 C72 H72B 109.1 . . ?
H72A C72 H72B 107.9 . . ?
C79 C80 H80 120.5 . . ?
C81 C80 C79 118.9(6) . . ?
C81 C80 H80 120.5 . . ?
C39 C38 C37 121.9(6) . . ?
C39 C38 H38 119.1 . . ?
C37 C38 H38 119.1 . . ?
F96 C62 C61 111.1(6) . . ?
C53 C62 F96 123.1(7) . . ?
C53 C62 C61 125.8(5) . . ?
C84 C90 H90 118.9 . . ?
C91 C90 C84 122.2(6) . . ?
C91 C90 H90 118.9 . . ?
N63 C53 C54 120.1(7) . . ?
C62 C53 C54 121.0(5) . . ?
C62 C53 N63 118.7(7) . . ?
F100 C59 C58 121.7(6) . . ?
F100 C59 C60 113.1(9) . . ?
C60 C59 C58 125.2(10) . . ?
C79 C92 H92 119.8 . . ?
C93 C92 C79 120.4(7) . . ?
C93 C92 H92 119.8 . . ?
C56 C61 C62 107.1(6) . . ?
C60 C61 C56 129.4(9) . . ?
C60 C61 C62 123.4(6) . . ?
C88 C87 H87 120.2 . . ?
C86 C87 C88 119.6(7) . . ?
C86 C87 H87 120.2 . . ?
Cl1 C2 Cl3 110.9(4) . . ?
Cl1 C2 H2 108.6 . . ?
Cl4 C2 Cl1 111.2(4) . . ?
Cl4 C2 Cl3 108.7(4) . . ?
Cl4 C2 H2 108.6 . . ?
Cl3 C2 H2 108.6 . . ?
F98 C57 C56 123.1(6) . . ?
C58 C57 F98 113.9(7) . . ?
C58 C57 C56 122.9(7) . . ?
C88 C93 H93 119.2 . . ?
C92 C93 C88 121.5(6) . . ?
C92 C93 H93 119.2 . . ?
F94 C55 C54 119.1(6) . . ?
F94 C55 C56 119.6(6) . . ?
C54 C55 C56 121.3(6) . . ?
C84 C85 H85 120.9 . . ?
C86 C85 C84 118.2(7) . . ?
C86 C85 H85 120.9 . . ?
C59 C60 F101 121.4(8) . . ?
C61 C60 F101 123.4(7) . . ?
C61 C60 C59 115.1(9) . . ?
C87 C86 C85 122.1(7) . . ?
C87 C86 H86 119.0 . . ?
C85 C86 H86 119.0 . . ?

loop_
_geom_bond_atom_site_label_1
_geom_bond_atom_site_label_2
_geom_bond_distance
_geom_bond_site_symmetry_2
_geom_bond_publ_flag
Cl1 C2 1.753(8) . ?
Cl4 C2 1.742(9) . ?
Cl3 C2 1.767(7) . ?
F46 C14 1.343(5) . ?
F48 C6 1.338(6) . ?
F50 C10 1.341(6) . ?
F47 C8 1.336(6) . ?
F51 C11 1.332(6) . ?
F49 C9 1.350(5) . ?
F52 C13 1.354(6) . ?
O77 C68 1.216(6) . ?
F101 C60 1.437(9) . ?
O29 C20 1.253(6) . ?
F95 C58 1.347(7) . ?
F94 C55 1.347(7) . ?
O27 C23 1.222(7) . ?
N67 H67 0.8800 . ?
N67 C68 1.338(6) . ?
N67 C66 1.455(6) . ?
F96 C62 1.307(7) . ?
N19 H19 0.8800 . ?
N19 C20 1.325(7) . ?
N19 C18 1.446(7) . ?
F98 C57 1.313(9) . ?
N15 H15 0.8800 . ?
N15 C16 1.480(7) . ?
N15 C5 1.378(6) . ?
C54 F99 1.238(6) . ?
C54 C53 1.554(9) . ?
C54 C55 1.382(8) . ?
N22 H22 0.8800 . ?
N22 C23 1.332(8) . ?
N22 C21 1.450(8) . ?
N70 H70 0.8800 . ?
N70 C69 1.457(7) . ?
N70 C71 1.341(8) . ?
F100 C59 1.292(12) . ?
C20 C21 1.528(7) . ?
C68 C69 1.537(7) . ?
O75 C71 1.263(8) . ?
N63 H63 0.8800 . ?
N63 C64 1.462(9) . ?
N63 C53 1.357(7) . ?
C30 C31 1.425(7) . ?
C30 C35 1.436(7) . ?
C30 C41 1.407(7) . ?
C12 C13 1.400(6) . ?
C12 C11 1.422(7) . ?
C12 C7 1.438(7) . ?
C23 C24 1.518(8) . ?
C16 H16A 0.9900 . ?
C16 H16B 0.9900 . ?
C16 C17 1.498(8) . ?
C31 C44 1.450(8) . ?
C31 C32 1.372(8) . ?
C35 C43 1.444(6) . ?
C35 C34 1.404(7) . ?
C5 C6 1.384(6) . ?
C5 C14 1.414(8) . ?
C6 C7 1.405(7) . ?
C13 C14 1.347(7) . ?
C11 C10 1.341(7) . ?
C41 C40 1.434(7) . ?
C41 C36 1.408(8) . ?
C66 H66A 0.9900 . ?
C66 H66B 0.9900 . ?
C66 C65 1.510(7) . ?
C10 C9 1.402(8) . ?
C7 C8 1.410(6) . ?
C9 C8 1.358(7) . ?
C43 H43 0.9500 . ?
C43 C42 1.329(8) . ?
C40 C42 1.424(8) . ?
C40 C39 1.411(8) . ?
C21 H21 1.0000 . ?
C21 C28 1.542(7) . ?
C78 C83 1.406(9) . ?
C78 C89 1.444(9) . ?
C78 C79 1.402(9) . ?
C82 C83 1.429(9) . ?
C82 C74 1.504(9) . ?
C82 C81 1.386(9) . ?
C36 C45 1.438(8) . ?
C36 C37 1.392(8) . ?
C44 H44 0.9500 . ?
C44 C45 1.324(9) . ?
C56 C61 1.330(9) . ?
C56 C57 1.570(10) . ?
C56 C55 1.390(9) . ?
C34 C26 1.510(8) . ?
C34 C33 1.374(8) . ?
C65 H65A 0.9900 . ?
C65 H65B 0.9900 . ?
C65 C64 1.517(9) . ?
C32 H32 0.9500 . ?
C32 C33 1.394(9) . ?
C17 H17A 0.9900 . ?
C17 H17B 0.9900 . ?
C17 C18 1.541(8) . ?
C45 H45 0.9500 . ?
C25 H25A 0.9900 . ?
C25 H25B 0.9900 . ?
C25 C26 1.534(9) . ?
C25 C24 1.529(8) . ?
C69 H69 1.0000 . ?
C69 C76 1.539(9) . ?
C83 C91 1.431(9) . ?
C89 C84 1.430(10) . ?
C89 C88 1.377(9) . ?
C58 C59 1.419(13) . ?
C58 C57 1.265(10) . ?
C26 H26A 0.9900 . ?
C26 H26B 0.9900 . ?
C42 H42 0.9500 . ?
C73 H73A 0.9900 . ?
C73 H73B 0.9900 . ?
C73 C74 1.536(9) . ?
C73 C72 1.530(9) . ?
C33 H33 0.9500 . ?
C18 H18A 0.9900 . ?
C18 H18B 0.9900 . ?
C28 H28A 0.9800 . ?
C28 H28B 0.9800 . ?
C28 H28C 0.9800 . ?
C79 C80 1.401(10) . ?
C79 C92 1.473(10) . ?
C39 H39 0.9500 . ?
C39 C38 1.374(10) . ?
C24 H24A 0.9900 . ?
C24 H24B 0.9900 . ?
C71 C72 1.501(8) . ?
C64 H64A 0.9900 . ?
C64 H64B 0.9900 . ?
C37 H37 0.9500 . ?
C37 C38 1.389(11) . ?
C74 H74A 0.9900 . ?
C74 H74B 0.9900 . ?
C76 H76A 0.9800 . ?
C76 H76B 0.9800 . ?
C76 H76C 0.9800 . ?
C84 C90 1.430(10) . ?
C84 C85 1.409(10) . ?
C81 H81 0.9500 . ?
C81 C80 1.368(10) . ?
C88 C87 1.398(10) . ?
C88 C93 1.467(10) . ?
C91 H91 0.9500 . ?
C91 C90 1.360(9) . ?
C72 H72A 0.9900 . ?
C72 H72B 0.9900 . ?
C80 H80 0.9500 . ?
C38 H38 0.9500 . ?
C62 C53 1.246(11) . ?
C62 C61 1.605(12) . ?
C90 H90 0.9500 . ?
C59 C60 1.386(10) . ?
C92 H92 0.9500 . ?
C92 C93 1.323(11) . ?
C61 C60 1.295(12) . ?
C87 H87 0.9500 . ?
C87 C86 1.369(12) . ?
C2 H2 1.0000 . ?
C93 H93 0.9500 . ?
C85 H85 0.9500 . ?
C85 C86 1.405(11) . ?
C86 H86 0.9500 . ?

loop_
_geom_torsion_atom_site_label_1
_geom_torsion_atom_site_label_2
_geom_torsion_atom_site_label_3
_geom_torsion_atom_site_label_4
_geom_torsion
_geom_torsion_site_symmetry_1
_geom_torsion_site_symmetry_2
_geom_torsion_site_symmetry_3
_geom_torsion_site_symmetry_4
_geom_torsion_publ_flag
F48 C6 C7 C12 -176.9(4) . . . . ?
F48 C6 C7 C8 3.4(7) . . . . ?
F50 C10 C9 F49 1.0(7) . . . . ?
F50 C10 C9 C8 -177.9(5) . . . . ?
F51 C11 C10 F50 -2.0(7) . . . . ?
F51 C11 C10 C9 179.6(5) . . . . ?
F49 C9 C8 F47 1.1(7) . . . . ?
F49 C9 C8 C7 -178.9(4) . . . . ?
F52 C13 C14 F46 -1.5(8) . . . . ?
F52 C13 C14 C5 -178.5(5) . . . . ?
O77 C68 C69 N70 -38.2(6) . . . . ?
O77 C68 C69 C76 83.5(6) . . . . ?
O29 C20 C21 N22 42.5(6) . . . . ?
O29 C20 C21 C28 -76.8(6) . . . . ?
F95 C58 C59 F100 0.1(10) . . . . ?
F95 C58 C59 C60 -179.3(7) . . . . ?
F95 C58 C57 F98 -1.8(10) . . . . ?
F95 C58 C57 C56 -179.6(5) . . . . ?
O27 C23 C24 C25 -54.7(8) . . . . ?
N67 C68 C69 N70 144.3(4) . . . . ?
N67 C68 C69 C76 -94.0(5) . . . . ?
N67 C66 C65 C64 -59.1(6) . . . . ?
F96 C62 C53 C54 176.8(5) . . . . ?
F96 C62 C53 N63 0.3(10) . . . . ?
F96 C62 C61 C56 179.5(5) . . . . ?
F96 C62 C61 C60 3.6(9) . . . . ?
N19 C20 C21 N22 -140.3(4) . . . . ?
N19 C20 C21 C28 100.4(5) . . . . ?
N15 C16 C17 C18 60.7(6) . . . . ?
N15 C5 C6 F48 -0.3(8) . . . . ?
N15 C5 C6 C7 -179.0(5) . . . . ?
N15 C5 C14 F46 0.0(7) . . . . ?
N15 C5 C14 C13 177.1(5) . . . . ?
N22 C23 C24 C25 123.5(6) . . . . ?
N70 C71 C72 C73 -142.3(6) . . . . ?
F100 C59 C60 F101 2.1(11) . . . . ?
F100 C59 C60 C61 179.0(7) . . . . ?
C20 N19 C18 C17 -100.8(6) . . . . ?
C68 N67 C66 C65 99.1(5) . . . . ?
O75 C71 C72 C73 39.7(8) . . . . ?
C30 C31 C44 C45 -2.2(8) . . . . ?
C30 C31 C32 C33 0.3(9) . . . . ?
C30 C35 C43 C42 1.0(7) . . . . ?
C30 C35 C34 C26 -177.9(5) . . . . ?
C30 C35 C34 C33 1.4(7) . . . . ?
C30 C41 C40 C42 3.3(7) . . . . ?
C30 C41 C40 C39 -176.7(5) . . . . ?
C30 C41 C36 C45 -2.4(7) . . . . ?
C30 C41 C36 C37 177.6(5) . . . . ?
C12 C13 C14 F46 179.8(5) . . . . ?
C12 C13 C14 C5 2.8(8) . . . . ?
C12 C11 C10 F50 178.1(4) . . . . ?
C12 C11 C10 C9 -0.3(8) . . . . ?
C12 C7 C8 F47 179.5(4) . . . . ?
C12 C7 C8 C9 -0.5(7) . . . . ?
C23 N22 C21 C20 72.6(6) . . . . ?
C23 N22 C21 C28 -168.3(5) . . . . ?
C16 N15 C5 C6 -37.6(8) . . . . ?
C16 N15 C5 C14 146.7(5) . . . . ?
C16 C17 C18 N19 58.1(7) . . . . ?
F99 C54 C53 N63 2.9(9) . . . . ?
F99 C54 C53 C62 -173.5(6) . . . . ?
F99 C54 C55 F94 -4.0(10) . . . . ?
F99 C54 C55 C56 175.3(6) . . . . ?
C31 C30 C35 C43 179.8(4) . . . . ?
C31 C30 C35 C34 -1.8(7) . . . . ?
C31 C30 C41 C40 178.1(4) . . . . ?
C31 C30 C41 C36 0.8(7) . . . . ?
C31 C44 C45 C36 0.6(9) . . . . ?
C31 C32 C33 C34 -0.6(10) . . . . ?
C35 C30 C31 C44 -178.9(5) . . . . ?
C35 C30 C31 C32 0.9(7) . . . . ?
C35 C30 C41 C40 -1.6(7) . . . . ?
C35 C30 C41 C36 -178.8(4) . . . . ?
C35 C43 C42 C40 0.8(8) . . . . ?
C35 C34 C26 C25 -80.0(6) . . . . ?
C35 C34 C33 C32 -0.2(9) . . . . ?
C5 N15 C16 C17 131.9(5) . . . . ?
C5 C6 C7 C12 1.9(7) . . . . ?
C5 C6 C7 C8 -177.8(5) . . . . ?
C6 C5 C14 F46 -176.2(4) . . . . ?
C6 C5 C14 C13 0.9(7) . . . . ?
C6 C7 C8 F47 -0.8(7) . . . . ?
C6 C7 C8 C9 179.2(5) . . . . ?
C13 C12 C11 F51 -1.1(7) . . . . ?
C13 C12 C11 C10 178.8(5) . . . . ?
C13 C12 C7 C6 1.8(6) . . . . ?
C13 C12 C7 C8 -178.5(4) . . . . ?
C11 C12 C13 F52 -1.8(8) . . . . ?
C11 C12 C13 C14 176.9(5) . . . . ?
C11 C12 C7 C6 -179.1(4) . . . . ?
C11 C12 C7 C8 0.6(6) . . . . ?
C11 C10 C9 F49 179.4(5) . . . . ?
C11 C10 C9 C8 0.4(8) . . . . ?
C41 C30 C31 C44 1.5(7) . . . . ?
C41 C30 C31 C32 -178.8(5) . . . . ?
C41 C30 C35 C43 -0.5(7) . . . . ?
C41 C30 C35 C34 177.9(4) . . . . ?
C41 C40 C42 C43 -2.9(8) . . . . ?
C41 C40 C39 C38 -1.0(8) . . . . ?
C41 C36 C45 C44 1.7(8) . . . . ?
C41 C36 C37 C38 -1.0(8) . . . . ?
C66 N67 C68 O77 -2.2(7) . . . . ?
C66 N67 C68 C69 175.1(4) . . . . ?
C66 C65 C64 N63 -58.5(7) . . . . ?
C14 C5 C6 F48 175.6(4) . . . . ?
C14 C5 C6 C7 -3.2(7) . . . . ?
C10 C9 C8 F47 180.0(4) . . . . ?
C10 C9 C8 C7 0.0(8) . . . . ?
C7 C12 C13 F52 177.3(4) . . . . ?
C7 C12 C13 C14 -4.1(7) . . . . ?
C7 C12 C11 F51 179.8(4) . . . . ?
C7 C12 C11 C10 -0.2(7) . . . . ?
C43 C35 C34 C26 0.4(8) . . . . ?
C43 C35 C34 C33 179.8(5) . . . . ?
C40 C41 C36 C45 -179.7(5) . . . . ?
C40 C41 C36 C37 0.4(7) . . . . ?
C40 C39 C38 C37 0.5(10) . . . . ?
C21 N22 C23 O27 3.9(8) . . . . ?
C21 N22 C23 C24 -174.3(5) . . . . ?
C78 C83 C91 C90 -2.2(9) . . . . ?
C78 C89 C84 C90 -3.3(9) . . . . ?
C78 C89 C84 C85 177.2(7) . . . . ?
C78 C89 C88 C87 -177.0(6) . . . . ?
C78 C89 C88 C93 1.8(9) . . . . ?
C78 C79 C80 C81 0.8(9) . . . . ?
C78 C79 C92 C93 -1.0(10) . . . . ?
C82 C83 C91 C90 177.1(6) . . . . ?
C82 C81 C80 C79 0.8(10) . . . . ?
C36 C41 C40 C42 -179.4(5) . . . . ?
C36 C41 C40 C39 0.6(7) . . . . ?
C36 C37 C38 C39 0.6(10) . . . . ?
C44 C31 C32 C33 -180.0(6) . . . . ?
C56 C61 C60 F101 178.6(6) . . . . ?
C56 C61 C60 C59 1.9(12) . . . . ?
C34 C35 C43 C42 -177.4(5) . . . . ?
C32 C31 C44 C45 178.0(6) . . . . ?
C45 C36 C37 C38 179.1(6) . . . . ?
C69 N70 C71 O75 1.3(9) . . . . ?
C69 N70 C71 C72 -176.8(5) . . . . ?
C83 C78 C89 C84 1.1(8) . . . . ?
C83 C78 C89 C88 -179.6(5) . . . . ?
C83 C78 C79 C80 -2.1(8) . . . . ?
C83 C78 C79 C92 179.1(5) . . . . ?
C83 C82 C74 C73 82.2(7) . . . . ?
C83 C82 C81 C80 -1.1(9) . . . . ?
C83 C91 C90 C84 -0.1(11) . . . . ?
C89 C78 C83 C82 -177.7(5) . . . . ?
C89 C78 C83 C91 1.6(8) . . . . ?
C89 C78 C79 C80 177.4(6) . . . . ?
C89 C78 C79 C92 -1.4(8) . . . . ?
C89 C84 C90 C91 2.9(11) . . . . ?
C89 C84 C85 C86 -0.1(12) . . . . ?
C89 C88 C87 C86 -0.1(11) . . . . ?
C89 C88 C93 C92 -4.3(10) . . . . ?
C58 C59 C60 F101 -178.5(7) . . . . ?
C58 C59 C60 C61 -1.7(12) . . . . ?
C26 C34 C33 C32 179.1(6) . . . . ?
C26 C25 C24 C23 -59.2(7) . . . . ?
C42 C40 C39 C38 179.0(6) . . . . ?
C33 C34 C26 C25 100.7(6) . . . . ?
C18 N19 C20 O29 6.6(7) . . . . ?
C18 N19 C20 C21 -170.4(4) . . . . ?
C79 C78 C83 C82 1.8(7) . . . . ?
C79 C78 C83 C91 -178.9(5) . . . . ?
C79 C78 C89 C84 -178.3(5) . . . . ?
C79 C78 C89 C88 0.9(8) . . . . ?
C79 C92 C93 C88 3.8(11) . . . . ?
C39 C40 C42 C43 177.0(5) . . . . ?
C24 C25 C26 C34 -176.1(5) . . . . ?
C71 N70 C69 C68 -67.6(7) . . . . ?
C71 N70 C69 C76 172.4(5) . . . . ?
C64 N63 C53 C54 48.1(8) . . . . ?
C64 N63 C53 C62 -135.5(7) . . . . ?
C37 C36 C45 C44 -178.4(6) . . . . ?
C74 C82 C83 C78 -178.7(5) . . . . ?
C74 C82 C83 C91 2.0(8) . . . . ?
C74 C82 C81 C80 177.5(6) . . . . ?
C74 C73 C72 C71 66.6(7) . . . . ?
C84 C89 C88 C87 2.2(10) . . . . ?
C84 C89 C88 C93 -179.0(6) . . . . ?
C84 C85 C86 C87 2.3(14) . . . . ?
C81 C82 C83 C78 -0.2(8) . . . . ?
C81 C82 C83 C91 -179.5(5) . . . . ?
C81 C82 C74 C73 -96.3(7) . . . . ?
C88 C89 C84 C90 177.4(6) . . . . ?
C88 C89 C84 C85 -2.1(10) . . . . ?
C88 C87 C86 C85 -2.2(13) . . . . ?
C72 C73 C74 C82 174.5(5) . . . . ?
C80 C79 C92 C93 -179.8(7) . . . . ?
C62 C61 C60 F101 -6.4(11) . . . . ?
C62 C61 C60 C59 176.9(6) . . . . ?
C90 C84 C85 C86 -179.6(8) . . . . ?
C53 C54 C55 F94 179.2(6) . . . . ?
C53 C54 C55 C56 -1.5(9) . . . . ?
C53 N63 C64 C65 -146.1(6) . . . . ?
C53 C62 C61 C56 -1.9(9) . . . . ?
C53 C62 C61 C60 -177.9(7) . . . . ?
C59 C58 C57 F98 178.6(6) . . . . ?
C59 C58 C57 C56 0.8(10) . . . . ?
C92 C79 C80 C81 179.6(6) . . . . ?
C61 C56 C57 F98 -178.3(6) . . . . ?
C61 C56 C57 C58 -0.7(9) . . . . ?
C61 C56 C55 F94 176.5(6) . . . . ?
C61 C56 C55 C54 -2.8(11) . . . . ?
C61 C62 C53 C54 -1.6(10) . . . . ?
C61 C62 C53 N63 -178.1(5) . . . . ?
C87 C88 C93 C92 174.5(7) . . . . ?
C57 C56 C61 C62 -176.4(5) . . . . ?
C57 C56 C61 C60 -0.8(10) . . . . ?
C57 C56 C55 F94 -2.7(9) . . . . ?
C57 C56 C55 C54 178.0(6) . . . . ?
C57 C58 C59 F100 179.7(7) . . . . ?
C57 C58 C59 C60 0.4(11) . . . . ?
C93 C88 C87 C86 -178.9(7) . . . . ?
C55 C54 C53 N63 179.8(6) . . . . ?
C55 C54 C53 C62 3.4(8) . . . . ?
C55 C56 C61 C62 4.3(9) . . . . ?
C55 C56 C61 C60 179.9(7) . . . . ?
C55 C56 C57 F98 1.1(9) . . . . ?
C55 C56 C57 C58 178.7(7) . . . . ?
C85 C84 C90 C91 -177.6(8) . . . . ?

loop_
_smtbx_masks_void_nr
_smtbx_masks_void_average_x
_smtbx_masks_void_average_y
_smtbx_masks_void_average_z
_smtbx_masks_void_volume
_smtbx_masks_void_count_electrons
_smtbx_masks_void_content
1 0.000 -0.153 0.250 14.8 0.0 ?
2 0.000 0.153 0.750 14.8 0.0 ?
3 0.500 0.457 0.250 212.1 41.5 ?
4 0.500 0.543 0.750 212.1 41.5 ?
